data_1545875
loop_
_publ_author_name
'Cerda, Matthew M.'
'Hammers, Matthew D.'
'Earp, Mary S.'
'Zakharov, Lev N.'
'Pluth, Michael D.'

_publ_section_title
;
 Applications of Synthetic Organic Tetrasulfides as H2S Donors.
;
_journal_issue 9
_journal_name_full 'Organic letters'
_journal_page_first 2314
_journal_page_last 2317
_journal_paper_doi 10.1021/acs.orglett.7b00858
_journal_volume 19
_journal_year 2017
_chemical_formula_sum 'C14 H14 S4'
_chemical_formula_weight 310.49
_space_group_crystal_system monoclinic
_space_group_IT_number 14
_space_group_name_Hall '-P 2ybc'
_space_group_name_H-M_alt 'P 1 21/c 1'
_symmetry_space_group_name_Hall '-P 2ybc'
_symmetry_space_group_name_H-M 'P 1 21/c 1'
_atom_sites_solution_hydrogens difmap
_audit_creation_method SHELXL-2014/7
_cell_angle_alpha 90
_cell_angle_beta 101.306(2)
_cell_angle_gamma 90
_cell_formula_units_Z 4
_cell_length_a 14.0418(4)
_cell_length_b 6.1192(2)
_cell_length_c 17.3990(5)
_cell_measurement_reflns_used 3632
_cell_measurement_temperature 173(2)
_cell_measurement_theta_max 66.60
_cell_measurement_theta_min 3.21
_cell_volume 1465.99(8)
_computing_cell_refinement 'Bruker SAINT'
_computing_data_collection 'Bruker APEX2'
_computing_data_reduction 'Bruker SAINT'
_computing_molecular_graphics 'Bruker SHELXTL'
_computing_publication_material 'Bruker SHELXTL'
_computing_structure_refinement 'SHELXL-2014/7 (Sheldrick, 2014)'
_computing_structure_solution 'SHELXS-97 (Sheldrick 2008)'
_diffrn_ambient_temperature 173(2)
_diffrn_measured_fraction_theta_full 0.979
_diffrn_measured_fraction_theta_max 0.979
_diffrn_measurement_device_type 'Bruker Apex-II CCD'
_diffrn_measurement_method '\f and \w scans'
_diffrn_radiation_type CuK\a
_diffrn_radiation_wavelength 1.54178
_diffrn_reflns_av_R_equivalents 0.0439
_diffrn_reflns_av_unetI/netI 0.0406
_diffrn_reflns_Laue_measured_fraction_full 0.979
_diffrn_reflns_Laue_measured_fraction_max 0.979
_diffrn_reflns_limit_h_max 16
_diffrn_reflns_limit_h_min -16
_diffrn_reflns_limit_k_max 7
_diffrn_reflns_limit_k_min -5
_diffrn_reflns_limit_l_max 20
_diffrn_reflns_limit_l_min -16
_diffrn_reflns_number 8807
_diffrn_reflns_point_group_measured_fraction_full 0.979
_diffrn_reflns_point_group_measured_fraction_max 0.979
_diffrn_reflns_theta_full 66.617
_diffrn_reflns_theta_max 66.617
_diffrn_reflns_theta_min 3.209
_diffrn_source 'Incoatec I\mS'
_exptl_absorpt_coefficient_mu 5.770
_exptl_absorpt_correction_T_max 0.7528
_exptl_absorpt_correction_T_min 0.6004
_exptl_absorpt_correction_type multi-scan
_exptl_absorpt_process_details SADABS
_exptl_crystal_colour colorless
_exptl_crystal_density_diffrn 1.407
_exptl_crystal_description cut-block
_exptl_crystal_F_000 648
_exptl_crystal_size_max 0.100
_exptl_crystal_size_mid 0.090
_exptl_crystal_size_min 0.040
_refine_diff_density_max 0.846
_refine_diff_density_min -0.288
_refine_diff_density_rms 0.066
_refine_ls_extinction_method none
_refine_ls_goodness_of_fit_ref 1.036
_refine_ls_hydrogen_treatment refall
_refine_ls_matrix_type full
_refine_ls_number_parameters 219
_refine_ls_number_reflns 2535
_refine_ls_number_restraints 0
_refine_ls_restrained_S_all 1.036
_refine_ls_R_factor_all 0.0412
_refine_ls_R_factor_gt 0.0356
_refine_ls_shift/su_max 0.001
_refine_ls_shift/su_mean 0.000
_refine_ls_structure_factor_coef Fsqd
_refine_ls_weighting_details 'w=1/[\s^2^(Fo^2^)+(0.0571P)^2^+0.5010P] where P=(Fo^2^+2Fc^2^)/3'
_refine_ls_weighting_scheme calc
_refine_ls_wR_factor_gt 0.0928
_refine_ls_wR_factor_ref 0.0969
_reflns_Friedel_coverage 0.000
_reflns_number_gt 2213
_reflns_number_total 2535
_reflns_threshold_expression 'I > 2\s(I)'
_cod_data_source_file ol7b00858_si_002.cif
_cod_data_source_block cu_mplu44_0m
_cod_depositor_comments 'Adding full bibliography for 1545875.cif.'
_cod_database_code 1545875
_shelx_shelxl_version_number 2014/7
_shelx_space_group_comment
;
The symmetry employed for this shelxl refinement is uniquely defined
by the following loop, which should always be used as a source of
symmetry information in preference to the above space-group names.
They are only intended as comments.
;
_shelx_estimated_absorpt_t_min 0.596
_shelx_estimated_absorpt_t_max 0.802

loop_
_space_group_symop_operation_xyz
'x, y, z'
'-x, y+1/2, -z+1/2'
'-x, -y, -z'
'x, -y-1/2, z-1/2'

loop_
_atom_site_label
_atom_site_type_symbol
_atom_site_fract_x
_atom_site_fract_y
_atom_site_fract_z
_atom_site_U_iso_or_equiv
_atom_site_adp_type
_atom_site_occupancy
_atom_site_site_symmetry_order
_atom_site_calc_flag
S1 S 0.33318(4) 1.29751(12) 0.47911(4) 0.03027(18) Uani 1 1 d
S2 S 0.23583(4) 1.43490(11) 0.53927(4) 0.02892(18) Uani 1 1 d
S3 S 0.12649(4) 1.21110(11) 0.53807(3) 0.02591(17) Uani 1 1 d
S4 S 0.03214(4) 1.24685(10) 0.43348(3) 0.02568(17) Uani 1 1 d
C1 C 0.41159(15) 1.1432(4) 0.55166(13) 0.0237(5) Uani 1 1 d
C2 C 0.38256(17) 0.9416(5) 0.57533(16) 0.0306(6) Uani 1 1 d
C3 C 0.44532(18) 0.8195(5) 0.62969(16) 0.0335(6) Uani 1 1 d
C4 C 0.53865(16) 0.8932(5) 0.66124(14) 0.0298(6) Uani 1 1 d
C5 C 0.56673(17) 1.0941(5) 0.63619(15) 0.0322(6) Uani 1 1 d
C6 C 0.50434(18) 1.2202(5) 0.58244(15) 0.0289(6) Uani 1 1 d
C7 C 0.6065(2) 0.7588(7) 0.7202(2) 0.0438(8) Uani 1 1 d
C8 C 0.08296(14) 1.0734(4) 0.36903(13) 0.0215(5) Uani 1 1 d
C9 C 0.11624(17) 0.8647(4) 0.39086(14) 0.0265(5) Uani 1 1 d
C10 C 0.15565(17) 0.7386(4) 0.33934(14) 0.0252(5) Uani 1 1 d
C11 C 0.15975(15) 0.8123(4) 0.26431(13) 0.0241(5) Uani 1 1 d
C12 C 0.12377(16) 1.0201(4) 0.24265(14) 0.0259(5) Uani 1 1 d
C13 C 0.08584(15) 1.1519(4) 0.29474(14) 0.0250(5) Uani 1 1 d
C14 C 0.2017(2) 0.6726(6) 0.20824(16) 0.0343(6) Uani 1 1 d
H2 H 0.319(2) 0.883(6) 0.5553(17) 0.043(8) Uiso 1 1 d
H3 H 0.428(2) 0.685(5) 0.6433(17) 0.033(8) Uiso 1 1 d
H5 H 0.626(3) 1.149(6) 0.660(2) 0.056(10) Uiso 1 1 d
H6 H 0.5241(19) 1.353(5) 0.5685(17) 0.034(8) Uiso 1 1 d
H7A H 0.672(3) 0.782(7) 0.721(2) 0.082(14) Uiso 1 1 d
H7B H 0.598(4) 0.614(10) 0.709(3) 0.102(18) Uiso 1 1 d
H7C H 0.596(3) 0.764(8) 0.769(3) 0.094(16) Uiso 1 1 d
H9 H 0.113(2) 0.806(5) 0.4413(18) 0.036(8) Uiso 1 1 d
H10 H 0.177(2) 0.593(5) 0.3551(17) 0.035(8) Uiso 1 1 d
H12 H 0.123(2) 1.069(5) 0.1899(18) 0.035(7) Uiso 1 1 d
H13 H 0.0654(19) 1.300(5) 0.2820(15) 0.025(7) Uiso 1 1 d
H14A H 0.201(4) 0.521(9) 0.216(3) 0.102(17) Uiso 1 1 d
H14B H 0.171(3) 0.711(7) 0.159(3) 0.079(14) Uiso 1 1 d
H14C H 0.272(4) 0.708(8) 0.211(3) 0.092(15) Uiso 1 1 d

loop_
_atom_site_aniso_label
_atom_site_aniso_U_11
_atom_site_aniso_U_22
_atom_site_aniso_U_33
_atom_site_aniso_U_23
_atom_site_aniso_U_13
_atom_site_aniso_U_12
S1 0.0230(3) 0.0397(4) 0.0284(3) 0.0075(3) 0.0057(2) 0.0000(3)
S2 0.0262(3) 0.0247(4) 0.0339(3) -0.0037(2) 0.0011(2) 0.0004(2)
S3 0.0245(3) 0.0335(4) 0.0204(3) 0.0003(2) 0.0061(2) -0.0003(2)
S4 0.0200(3) 0.0301(4) 0.0263(3) -0.0022(2) 0.0030(2) 0.0038(2)
C1 0.0198(10) 0.0248(13) 0.0269(12) -0.0001(10) 0.0057(8) 0.0000(10)
C2 0.0212(11) 0.0291(15) 0.0404(14) -0.0009(11) 0.0034(10) -0.0047(10)
C3 0.0313(12) 0.0274(16) 0.0428(16) 0.0067(12) 0.0098(11) -0.0015(12)
C4 0.0258(11) 0.0364(16) 0.0285(12) 0.0006(11) 0.0081(9) 0.0064(11)
C5 0.0206(11) 0.0398(17) 0.0355(14) -0.0002(12) 0.0035(10) -0.0043(11)
C6 0.0259(12) 0.0291(15) 0.0328(14) 0.0021(11) 0.0084(10) -0.0047(11)
C7 0.0365(16) 0.054(2) 0.0391(18) 0.0108(15) 0.0041(13) 0.0083(15)
C8 0.0179(9) 0.0230(13) 0.0231(11) -0.0037(9) 0.0030(8) -0.0022(9)
C9 0.0296(11) 0.0265(14) 0.0231(12) 0.0050(10) 0.0048(9) 0.0000(11)
C10 0.0262(11) 0.0207(14) 0.0272(13) 0.0022(10) 0.0014(9) -0.0003(10)
C11 0.0173(10) 0.0299(14) 0.0238(12) -0.0025(10) 0.0013(8) -0.0028(10)
C12 0.0233(10) 0.0304(15) 0.0233(12) 0.0024(10) 0.0030(9) -0.0033(10)
C13 0.0208(10) 0.0230(14) 0.0292(12) 0.0038(10) 0.0002(8) -0.0024(10)
C14 0.0369(14) 0.0399(19) 0.0266(14) -0.0034(12) 0.0072(11) 0.0052(13)

loop_
_atom_type_symbol
_atom_type_description
_atom_type_scat_dispersion_real
_atom_type_scat_dispersion_imag
_atom_type_scat_source
C C 0.0181 0.0091 'International Tables Vol C Tables 4.2.6.8 and 6.1.1.4'
H H 0.0000 0.0000 'International Tables Vol C Tables 4.2.6.8 and 6.1.1.4'
S S 0.3331 0.5567 'International Tables Vol C Tables 4.2.6.8 and 6.1.1.4'

loop_
_geom_angle_atom_site_label_1
_geom_angle_atom_site_label_2
_geom_angle_atom_site_label_3
_geom_angle
C1 S1 S2 103.70(8)
S3 S2 S1 106.99(4)
S4 S3 S2 106.90(4)
C8 S4 S3 103.06(8)
C2 C1 C6 119.7(2)
C2 C1 S1 120.44(17)
C6 C1 S1 119.8(2)
C3 C2 C1 120.0(2)
C3 C2 H2 118(2)
C1 C2 H2 122(2)
C2 C3 C4 121.3(3)
C2 C3 H3 120.5(19)
C4 C3 H3 118.1(18)
C5 C4 C3 117.8(2)
C5 C4 C7 121.2(3)
C3 C4 C7 120.9(3)
C6 C5 C4 121.7(2)
C6 C5 H5 120(2)
C4 C5 H5 118(2)
C5 C6 C1 119.5(3)
C5 C6 H6 119.7(18)
C1 C6 H6 120.8(18)
C4 C7 H7A 115(3)
C4 C7 H7B 111(3)
H7A C7 H7B 103(4)
C4 C7 H7C 115(3)
H7A C7 H7C 109(4)
H7B C7 H7C 101(4)
C13 C8 C9 120.3(2)
C13 C8 S4 117.79(19)
C9 C8 S4 121.89(18)
C10 C9 C8 119.6(2)
C10 C9 H9 118.9(18)
C8 C9 H9 121.5(18)
C9 C10 C11 121.6(2)
C9 C10 H10 118.4(17)
C11 C10 H10 119.9(17)
C10 C11 C12 118.0(2)
C10 C11 C14 121.2(2)
C12 C11 C14 120.8(2)
C11 C12 C13 121.1(2)
C11 C12 H12 118.4(18)
C13 C12 H12 120.4(18)
C8 C13 C12 119.3(2)
C8 C13 H13 118.6(15)
C12 C13 H13 121.9(15)
C11 C14 H14A 117(3)
C11 C14 H14B 107(3)
H14A C14 H14B 112(4)
C11 C14 H14C 110(3)
H14A C14 H14C 104(4)
H14B C14 H14C 106(4)

loop_
_geom_bond_atom_site_label_1
_geom_bond_atom_site_label_2
_geom_bond_distance
S1 C1 1.775(2)
S1 S2 2.0572(9)
S2 S3 2.0545(9)
S3 S4 2.0418(8)
S4 C8 1.791(2)
C1 C2 1.387(4)
C1 C6 1.390(3)
C2 C3 1.379(4)
C2 H2 0.97(3)
C3 C4 1.393(4)
C3 H3 0.90(3)
C4 C5 1.387(4)
C4 C7 1.502(4)
C5 C6 1.384(4)
C5 H5 0.91(4)
C6 H6 0.91(3)
C7 H7A 0.93(5)
C7 H7B 0.91(6)
C7 H7C 0.89(5)
C8 C13 1.387(3)
C8 C9 1.387(4)
C9 C10 1.378(4)
C9 H9 0.96(3)
C10 C11 1.393(3)
C10 H10 0.96(3)
C11 C12 1.393(4)
C11 C14 1.501(4)
C12 C13 1.394(3)
C12 H12 0.96(3)
C13 H13 0.96(3)
C14 H14A 0.94(5)
C14 H14B 0.91(5)
C14 H14C 1.00(5)

loop_
_geom_torsion_atom_site_label_1
_geom_torsion_atom_site_label_2
_geom_torsion_atom_site_label_3
_geom_torsion_atom_site_label_4
_geom_torsion
S2 S1 C1 C2 78.2(2)
S2 S1 C1 C6 -104.67(19)
C6 C1 C2 C3 0.6(4)
S1 C1 C2 C3 177.7(2)
C1 C2 C3 C4 -0.7(4)
C2 C3 C4 C5 0.0(4)
C2 C3 C4 C7 -179.8(3)
C3 C4 C5 C6 0.9(4)
C7 C4 C5 C6 -179.3(3)
C4 C5 C6 C1 -1.0(4)
C2 C1 C6 C5 0.2(4)
S1 C1 C6 C5 -176.88(19)
S3 S4 C8 C13 -136.97(16)
S3 S4 C8 C9 44.8(2)
C13 C8 C9 C10 2.5(3)
S4 C8 C9 C10 -179.33(18)
C8 C9 C10 C11 -2.4(4)
C9 C10 C11 C12 0.8(3)
C9 C10 C11 C14 -179.2(2)
C10 C11 C12 C13 0.8(3)
C14 C11 C12 C13 -179.2(2)
C9 C8 C13 C12 -0.9(3)
S4 C8 C13 C12 -179.18(17)
C11 C12 C13 C8 -0.7(3)
